data_2202330
loop_
_publ_author_name
'Reck, G\"unter'
'Orgzall, Ingo'
'Schulz, Burkhard'

_publ_section_title
;
 2,5-Di-<i>p</i>-tolyl-1,3,4-oxadiazole
;
_journal_issue 8
_journal_name_full 'Acta Crystallographica Section E'
_journal_page_first o1135
_journal_page_last o1136
_journal_paper_doi 10.1107/S1600536803014867
_journal_volume 59
_journal_year 2003
_chemical_formula_iupac 'C16 H14 N2 O'
_chemical_formula_moiety 'C16 H14 N2 O'
_chemical_formula_sum 'C16 H14 N2 O'
_chemical_formula_weight 250.29
_chemical_name_systematic
;
2,5-Di-p-tolyl-1,3,4-oxadiazole
;
_space_group_IT_number 15
_symmetry_cell_setting monoclinic
_symmetry_space_group_name_Hall '-C 2yc'
_symmetry_space_group_name_H-M 'C 1 2/c 1'
_atom_sites_solution_hydrogens geom
_atom_sites_solution_primary direct
_atom_sites_solution_secondary difmap
_audit_creation_method SHELXL-97
_cell_angle_alpha 90.00
_cell_angle_beta 116.62(2)
_cell_angle_gamma 90.00
_cell_formula_units_Z 4
_cell_length_a 11.404(2)
_cell_length_b 11.751(2)
_cell_length_c 10.8700(10)
_cell_measurement_reflns_used 25
_cell_measurement_temperature 293(2)
_cell_measurement_theta_max 20
_cell_measurement_theta_min 12
_cell_volume 1302.3(4)
_computing_cell_refinement 'CAD-4 Operations Manual'
_computing_data_collection 'CAD-4 Operations Manual (Enraf-Nonius, 1977)'
_computing_data_reduction 'PROCESS_in MoLEN (Fair, 1990)'
_computing_molecular_graphics 'SHELXTL-NT (Sheldrick, 1999)'
_computing_publication_material SHELXL97
_computing_structure_refinement 'SHELXL97 (Sheldrick, 1997)'
_computing_structure_solution 'SHELXS97 (Sheldrick, 1990)'
_diffrn_ambient_temperature 293(2)
_diffrn_measured_fraction_theta_full 1.000
_diffrn_measured_fraction_theta_max 1.000
_diffrn_measurement_device_type 'Enraf--Nonius CAD-4'
_diffrn_measurement_method 2\q-\w
_diffrn_radiation_monochromator graphite
_diffrn_radiation_source 'fine-focus sealed tube'
_diffrn_radiation_type MoK\a
_diffrn_radiation_wavelength 0.71069
_diffrn_reflns_av_R_equivalents 0.0297
_diffrn_reflns_av_sigmaI/netI 0.1213
_diffrn_reflns_limit_h_max 12
_diffrn_reflns_limit_h_min -13
_diffrn_reflns_limit_k_max 14
_diffrn_reflns_limit_k_min 0
_diffrn_reflns_limit_l_max 12
_diffrn_reflns_limit_l_min -10
_diffrn_reflns_number 1207
_diffrn_reflns_theta_full 25.05
_diffrn_reflns_theta_max 25.05
_diffrn_reflns_theta_min 2.64
_diffrn_standards_decay_% 0.8
_diffrn_standards_interval_time 120
_diffrn_standards_number 3
_exptl_absorpt_coefficient_mu 0.081
_exptl_absorpt_correction_type none
_exptl_crystal_colour colourless
_exptl_crystal_density_diffrn 1.277
_exptl_crystal_density_method 'not measured'
_exptl_crystal_description needle
_exptl_crystal_F_000 528
_exptl_crystal_size_max 0.45
_exptl_crystal_size_mid 0.12
_exptl_crystal_size_min 0.11
_refine_diff_density_max 0.265
_refine_diff_density_min -0.187
_refine_ls_extinction_coef 0.005(2)
_refine_ls_extinction_expression Fc^*^=kFc[1+0.001xFc^2^\l^3^/sin(2\q)]^-1/4^
_refine_ls_extinction_method SHELXL97
_refine_ls_goodness_of_fit_ref 0.905
_refine_ls_hydrogen_treatment constr
_refine_ls_matrix_type full
_refine_ls_number_parameters 89
_refine_ls_number_reflns 1155
_refine_ls_number_restraints 23
_refine_ls_restrained_S_all 0.897
_refine_ls_R_factor_all 0.0717
_refine_ls_R_factor_gt 0.0531
_refine_ls_shift/su_max <0.001
_refine_ls_shift/su_mean 0.000
_refine_ls_structure_factor_coef Fsqd
_refine_ls_weighting_details 'calc w = 1/[\s^2^(Fo^2^)+(0.1082P)^2^] where P = (Fo^2^+2Fc^2^)/3'
_refine_ls_weighting_scheme calc
_refine_ls_wR_factor_gt 0.1528
_refine_ls_wR_factor_ref 0.1562
_reflns_number_gt 606
_reflns_number_total 1155
_reflns_threshold_expression I>2\s(I)
_cod_data_source_file bt6298.cif
_cod_data_source_block I
_cod_original_cell_volume 1302.3(3)
_cod_original_sg_symbol_H-M 'C 2/c'
_cod_database_code 2202330
_cod_database_fobs_code 2202330

loop_
_symmetry_equiv_pos_as_xyz
'x, y, z'
'-x, y, -z+1/2'
'x+1/2, y+1/2, z'
'-x+1/2, y+1/2, -z+1/2'
'-x, -y, -z'
'x, -y, z-1/2'
'-x+1/2, -y+1/2, -z'
'x+1/2, -y+1/2, z-1/2'

loop_
_atom_site_label
_atom_site_fract_x
_atom_site_fract_y
_atom_site_fract_z
_atom_site_U_iso_or_equiv
_atom_site_adp_type
_atom_site_calc_flag
_atom_site_refinement_flags
_atom_site_occupancy
_atom_site_disorder_assembly
_atom_site_disorder_group
_atom_site_type_symbol
O1 0.0000 -0.00372(17) 0.2500 0.0600(6) Uani d SU 1 . . O
N3 0.04729(18) 0.17335(17) 0.31948(18) 0.0669(6) Uani d U 1 . . N
C2 0.0712(2) 0.06886(19) 0.3552(2) 0.0560(6) Uani d U 1 . . C
C6 0.15820(18) 0.01850(18) 0.4872(2) 0.0538(6) Uani d U 1 . . C
C7 0.2450(2) 0.08726(19) 0.5929(2) 0.0624(6) Uani d U 1 . . C
H7 0.2469 0.1652 0.5793 0.081 Uiso calc R 1 . . H
C8 0.3282(2) 0.0399(2) 0.7179(2) 0.0669(7) Uani d U 1 . . C
H8 0.3862 0.0866 0.7878 0.087 Uiso calc R 1 . . H
C9 0.3274(2) -0.0756(2) 0.7415(2) 0.0626(7) Uani d U 1 . . C
C10 0.2400(2) -0.1417(2) 0.6365(3) 0.0729(7) Uani d U 1 . . C
H10 0.2374 -0.2196 0.6504 0.081(8) Uiso calc R 1 . . H
C11 0.1559(2) -0.0959(2) 0.5107(3) 0.0703(7) Uani d U 1 . . C
H11 0.0974 -0.1429 0.4416 0.091 Uiso calc R 1 . . H
C12 0.4204(2) -0.1279(3) 0.8760(2) 0.0845(9) Uani d U 1 . . C
H121 0.4742 -0.0695 0.9369 0.110 Uiso calc R 1 . . H
H122 0.4752 -0.1823 0.8604 0.110 Uiso calc R 1 . . H
H123 0.3715 -0.1654 0.9166 0.110 Uiso calc R 1 . . H

loop_
_atom_site_aniso_label
_atom_site_aniso_U_11
_atom_site_aniso_U_22
_atom_site_aniso_U_33
_atom_site_aniso_U_12
_atom_site_aniso_U_13
_atom_site_aniso_U_23
O1 0.0650(12) 0.0550(13) 0.0596(12) 0.000 0.0275(10) 0.000
N3 0.0822(14) 0.0590(13) 0.0583(11) -0.0002(9) 0.0304(10) -0.0006(9)
C2 0.0584(11) 0.0596(14) 0.0575(12) -0.0044(10) 0.0327(10) -0.0060(10)
C6 0.0533(12) 0.0585(13) 0.0557(12) -0.0015(9) 0.0299(10) -0.0026(10)
C7 0.0742(13) 0.0562(14) 0.0611(13) 0.0003(10) 0.0343(11) 0.0026(10)
C8 0.0764(14) 0.0685(15) 0.0595(14) -0.0045(12) 0.0338(11) -0.0052(11)
C9 0.0612(13) 0.0747(16) 0.0640(14) 0.0071(10) 0.0389(12) 0.0085(11)
C10 0.0825(15) 0.0557(14) 0.0859(17) -0.0019(12) 0.0424(14) 0.0103(13)
C11 0.0739(14) 0.0624(15) 0.0718(15) -0.0065(11) 0.0302(12) 0.0023(12)
C12 0.0837(17) 0.103(2) 0.0730(17) 0.0117(16) 0.0401(14) 0.0208(15)

loop_
_atom_type_symbol
_atom_type_description
_atom_type_scat_dispersion_real
_atom_type_scat_dispersion_imag
_atom_type_scat_source
C C 0.0033 0.0016 'International Tables Vol C Tables 4.2.6.8 and 6.1.1.4'
H H 0.0000 0.0000 'International Tables Vol C Tables 4.2.6.8 and 6.1.1.4'
N N 0.0061 0.0033 'International Tables Vol C Tables 4.2.6.8 and 6.1.1.4'
O O 0.0106 0.0060 'International Tables Vol C Tables 4.2.6.8 and 6.1.1.4'

loop_
_geom_angle_atom_site_label_1
_geom_angle_atom_site_label_2
_geom_angle_atom_site_label_3
_geom_angle_site_symmetry_3
_geom_angle
C2 O1 C2 2 102.6(2)
C2 N3 N3 2 106.39(12)
N3 C2 O1 . 112.29(19)
N3 C2 C6 . 130.4(2)
O1 C2 C6 . 117.3(2)
C11 C6 C7 . 118.8(2)
C11 C6 C2 . 121.4(2)
C7 C6 C2 . 119.8(2)
C8 C7 C6 . 120.0(2)
C8 C7 H7 . 120.0
C6 C7 H7 . 120.0
C7 C8 C9 . 121.4(2)
C7 C8 H8 . 119.3
C9 C8 H8 . 119.3
C10 C9 C8 . 117.7(2)
C10 C9 C12 . 120.8(2)
C8 C9 C12 . 121.5(2)
C9 C10 C11 . 121.8(2)
C9 C10 H10 . 119.1
C11 C10 H10 . 119.1
C6 C11 C10 . 120.3(2)
C6 C11 H11 . 119.9
C10 C11 H11 . 119.9
C9 C12 H121 . 109.5
C9 C12 H122 . 109.5
H121 C12 H122 . 109.5
C9 C12 H123 . 109.5
H121 C12 H123 . 109.5
H122 C12 H123 . 109.5

loop_
_geom_bond_atom_site_label_1
_geom_bond_atom_site_label_2
_geom_bond_site_symmetry_2
_geom_bond_distance
_geom_bond_publ_flag
O1 C2 . 1.365(2) ?
O1 C2 2 1.365(2) ?
N3 C2 . 1.280(3) ?
N3 N3 2 1.409(4) ?
C2 C6 . 1.455(3) ?
C6 C11 . 1.371(3) ?
C6 C7 . 1.390(3) ?
C7 C8 . 1.379(3) ?
C7 H7 . 0.9300 ?
C8 C9 . 1.382(3) ?
C8 H8 . 0.9300 ?
C9 C10 . 1.372(3) ?
C9 C12 . 1.500(3) ?
C10 C11 . 1.380(3) ?
C10 H10 . 0.9300 ?
C11 H11 . 0.9300 ?
C12 H121 . 0.9600 ?
C12 H122 . 0.9600 ?
C12 H123 . 0.9600 ?
